data_7002499
loop_
_publ_author_name
'Siemeling, Ulrich'
'Bruhn, Clemens'
'Bretthauer, Frauke'
'Borg, Marta'
'Tr\"ager, Frank'
'Vogel, Florian'
'Azzam, Waleed'
'Badin, Mihaela'
'Strunskus, Thomas'
'W\"oll, Christof'

_publ_section_title
;
 Photoresponsive SAMs on gold fabricated from azobenzene-functionalised
 asparagusic acid derivatives
;
_journal_issue 40
_journal_name_full 'Dalton Transactions'
_journal_page_first 8593
_journal_page_last 8604
_journal_paper_doi 10.1039/b905025f
_journal_year 2009
_chemical_formula_moiety 'C23 H17 N3 O2 S2'
_chemical_formula_sum 'C23 H17 N3 O2 S2'
_chemical_formula_weight 431.52
_chemical_name_systematic
;
?
;
_space_group_IT_number 4
_symmetry_cell_setting monoclinic
_symmetry_Int_Tables_number 4
_symmetry_space_group_name_Hall 'P 2yb'
_symmetry_space_group_name_H-M 'P 1 21 1'
_atom_sites_solution_hydrogens geom
_atom_sites_solution_primary direct
_atom_sites_solution_secondary difmap
_audit_creation_method SHELXL-97
_cell_angle_alpha 90.00
_cell_angle_beta 107.080(6)
_cell_angle_gamma 90.00
_cell_formula_units_Z 4
_cell_length_a 6.1130(4)
_cell_length_b 36.802(3)
_cell_length_c 9.3982(7)
_cell_measurement_reflns_used 12374
_cell_measurement_temperature 153(2)
_cell_measurement_theta_max 26.02
_cell_measurement_theta_min 2.27
_cell_volume 2021.1(3)
_computing_structure_refinement 'SHELXL-97 (Sheldrick, 1997)'
_computing_structure_solution 'SHELXS-97 (Sheldrick, 1990)'
_diffrn_ambient_temperature 153(2)
_diffrn_detector 'image plate (34 cm diameter)'
_diffrn_detector_area_resol_mean 6.67
_diffrn_detector_type STOE
_diffrn_measured_fraction_theta_full 0.969
_diffrn_measured_fraction_theta_max 0.969
_diffrn_measurement_details ' 180 frames, detector distance = 130 mm'
_diffrn_measurement_device '2-circle goniometer'
_diffrn_measurement_device_type 'STOE IPDS 2'
_diffrn_measurement_method 'rotation method'
_diffrn_radiation_collimation '0.5 mm diameter, multiple pinhole'
_diffrn_radiation_monochromator 'plane graphite'
_diffrn_radiation_polarisn_norm 0
_diffrn_radiation_type 'Mo K\a'
_diffrn_radiation_wavelength 0.71073
_diffrn_reflns_av_R_equivalents 0.0626
_diffrn_reflns_av_sigmaI/netI 0.0619
_diffrn_reflns_limit_h_max 7
_diffrn_reflns_limit_h_min -6
_diffrn_reflns_limit_k_max 43
_diffrn_reflns_limit_k_min -43
_diffrn_reflns_limit_l_max 11
_diffrn_reflns_limit_l_min -11
_diffrn_reflns_number 10340
_diffrn_reflns_theta_full 25.00
_diffrn_reflns_theta_max 25.00
_diffrn_reflns_theta_min 2.27
_diffrn_source 'sealed X-ray tube, 12 x 0.4 mm long-fine focus'
_diffrn_source_current 30
_diffrn_source_power 1.50
_diffrn_source_voltage 50
_diffrn_standards_decay_% 0
_exptl_absorpt_coefficient_mu 0.290
_exptl_absorpt_correction_T_max 0.9470
_exptl_absorpt_correction_T_min 0.8454
_exptl_absorpt_correction_type integration
_exptl_absorpt_process_details 'X-red ver. 1.31 (Stoe & Cie. 2004)'
_exptl_crystal_colour orange
_exptl_crystal_density_diffrn 1.418
_exptl_crystal_density_method 'not measured'
_exptl_crystal_description block
_exptl_crystal_F_000 896
_exptl_crystal_size_max 0.60
_exptl_crystal_size_mid 0.51
_exptl_crystal_size_min 0.19
_refine_diff_density_max 0.293
_refine_diff_density_min -0.229
_refine_diff_density_rms 0.050
_refine_ls_abs_structure_details 'Flack H D (1983), Acta Cryst. A39, 876-881'
_refine_ls_abs_structure_Flack 0.30(6)
_refine_ls_extinction_method none
_refine_ls_goodness_of_fit_ref 0.942
_refine_ls_hydrogen_treatment constr
_refine_ls_matrix_type full
_refine_ls_number_parameters 541
_refine_ls_number_reflns 6507
_refine_ls_number_restraints 1
_refine_ls_restrained_S_all 0.942
_refine_ls_R_factor_all 0.0460
_refine_ls_R_factor_gt 0.0398
_refine_ls_shift/su_max 0.001
_refine_ls_shift/su_mean 0.000
_refine_ls_structure_factor_coef Fsqd
_refine_ls_weighting_details 'calc w=1/[\s^2^(Fo^2^)+(0.0580P)^2^+0.0000P] where P=(Fo^2^+2Fc^2^)/3'
_refine_ls_weighting_scheme calc
_refine_ls_wR_factor_gt 0.0918
_refine_ls_wR_factor_ref 0.0933
_reflns_number_gt 5565
_reflns_number_total 6507
_reflns_threshold_expression >2sigma(I)
_cod_data_source_file b905025f.txt
_cod_data_source_block i0251
_cod_original_sg_symbol_H-M 'P 21'
_cod_database_code 7002499

loop_
_symmetry_equiv_pos_as_xyz
'x, y, z'
'-x, y+1/2, -z'

loop_
_atom_site_label
_atom_site_type_symbol
_atom_site_fract_x
_atom_site_fract_y
_atom_site_fract_z
_atom_site_U_iso_or_equiv
_atom_site_adp_type
_atom_site_occupancy
_atom_site_symmetry_multiplicity
_atom_site_calc_flag
_atom_site_refinement_flags
_atom_site_disorder_assembly
_atom_site_disorder_group
C1 C -0.0005(5) 0.50634(8) 0.2529(3) 0.0296(6) Uani 1 1 d . . .
C2 C -0.1666(5) 0.53359(9) 0.1582(3) 0.0316(7) Uani 1 1 d . . .
H2 H -0.1529 0.5322 0.0549 0.038 Uiso 1 1 calc R . .
C3 C -0.1045(5) 0.57241(9) 0.2146(4) 0.0393(8) Uani 1 1 d . . .
H3A H -0.0533 0.5863 0.1398 0.047 Uiso 1 1 calc R . .
H3B H 0.0237 0.5717 0.3079 0.047 Uiso 1 1 calc R . .
C4 C -0.4151(5) 0.52378(9) 0.1501(4) 0.0348(7) Uani 1 1 d . . .
H4A H -0.4236 0.5155 0.2485 0.042 Uiso 1 1 calc R . .
H4B H -0.4721 0.5040 0.0770 0.042 Uiso 1 1 calc R . .
C5 C 0.1151(5) 0.44536(8) 0.2642(3) 0.0311(7) Uani 1 1 d . . .
C6 C 0.2888(5) 0.43833(9) 0.2005(4) 0.0332(7) Uani 1 1 d . . .
H6 H 0.2955 0.4511 0.1140 0.040 Uiso 1 1 calc R . .
C7 C 0.4521(5) 0.41249(9) 0.2651(3) 0.0319(7) Uani 1 1 d . . .
H7 H 0.5735 0.4077 0.2237 0.038 Uiso 1 1 calc R . .
C8 C 0.4392(5) 0.39356(9) 0.3898(3) 0.0302(7) Uani 1 1 d . . .
C9 C 0.2596(6) 0.40048(9) 0.4518(3) 0.0344(7) Uani 1 1 d . . .
H9 H 0.2498 0.3873 0.5366 0.041 Uiso 1 1 calc R . .
C10 C 0.0979(6) 0.42659(9) 0.3886(4) 0.0350(7) Uani 1 1 d . . .
H10 H -0.0234 0.4316 0.4297 0.042 Uiso 1 1 calc R . .
C11 C 0.7620(5) 0.32116(8) 0.6032(3) 0.0301(7) Uani 1 1 d . . .
C12 C 0.9451(5) 0.31512(9) 0.5434(4) 0.0307(7) Uani 1 1 d . . .
H12 H 0.9546 0.3283 0.4586 0.037 Uiso 1 1 calc R . .
C13 C 1.1099(5) 0.28990(9) 0.6089(3) 0.0320(7) Uani 1 1 d . . .
H13 H 1.2326 0.2857 0.5682 0.038 Uiso 1 1 calc R . .
C14 C 1.0999(5) 0.27018(8) 0.7355(3) 0.0305(7) Uani 1 1 d . . .
C15 C 0.9172(5) 0.27658(9) 0.7934(4) 0.0327(7) Uani 1 1 d . . .
H15 H 0.9080 0.2637 0.8790 0.039 Uiso 1 1 calc R . .
C16 C 0.7495(5) 0.30169(8) 0.7263(4) 0.0313(7) Uani 1 1 d . . .
H16 H 0.6246 0.3055 0.7655 0.038 Uiso 1 1 calc R . .
C17 C 1.2690(6) 0.24349(9) 0.8020(4) 0.0348(7) Uani 1 1 d . . .
C18 C 1.4067(6) 0.22048(10) 0.8580(4) 0.0360(7) Uani 1 1 d . . .
C19 C 1.5727(5) 0.19329(9) 0.9264(3) 0.0321(7) Uani 1 1 d . . .
C20 C 1.7531(6) 0.18473(9) 0.8716(4) 0.0373(7) Uani 1 1 d . . .
H20 H 1.7675 0.1962 0.7843 0.045 Uiso 1 1 calc R . .
C21 C 1.9128(6) 0.15916(9) 0.9457(4) 0.0394(8) Uani 1 1 d . . .
H21 H 2.0355 0.1537 0.9064 0.047 Uiso 1 1 calc R . .
C22 C 1.7257(6) 0.14970(10) 1.1189(4) 0.0415(8) Uani 1 1 d . . .
H22 H 1.7138 0.1373 1.2050 0.050 Uiso 1 1 calc R . .
C23 C 1.5590(6) 0.17452(9) 1.0537(4) 0.0357(7) Uani 1 1 d . . .
H23 H 1.4360 0.1790 1.0941 0.043 Uiso 1 1 calc R . .
C24 C 0.0039(5) 0.50493(9) -0.2445(4) 0.0301(7) Uani 1 1 d . . .
C25 C -0.1000(5) 0.53484(9) -0.3560(3) 0.0331(7) Uani 1 1 d . . .
H25 H -0.0290 0.5337 -0.4392 0.040 Uiso 1 1 calc R . .
C26 C -0.0571(5) 0.57220(9) -0.2856(4) 0.0349(7) Uani 1 1 d . . .
H26A H -0.0605 0.5905 -0.3634 0.042 Uiso 1 1 calc R . .
H26B H 0.0968 0.5728 -0.2122 0.042 Uiso 1 1 calc R . .
C27 C -0.3620(5) 0.52921(10) -0.4214(4) 0.0386(8) Uani 1 1 d . . .
H27A H -0.3962 0.5038 -0.4555 0.046 Uiso 1 1 calc R . .
H27B H -0.4249 0.5457 -0.5070 0.046 Uiso 1 1 calc R . .
C28 C 0.1267(5) 0.44326(9) -0.2392(3) 0.0329(7) Uani 1 1 d . . .
C29 C 0.0139(5) 0.41094(9) -0.2309(4) 0.0341(7) Uani 1 1 d . . .
H29 H -0.1475 0.4092 -0.2718 0.041 Uiso 1 1 calc R . .
C30 C 0.1411(5) 0.38108(9) -0.1619(4) 0.0343(7) Uani 1 1 d . . .
H30 H 0.0671 0.3587 -0.1561 0.041 Uiso 1 1 calc R . .
C31 C 0.3762(5) 0.38417(9) -0.1015(3) 0.0322(7) Uani 1 1 d . . .
C32 C 0.4869(5) 0.41699(9) -0.1107(3) 0.0336(7) Uani 1 1 d . . .
H32 H 0.6480 0.4190 -0.0690 0.040 Uiso 1 1 calc R . .
C33 C 0.3602(5) 0.44654(9) -0.1811(4) 0.0353(7) Uani 1 1 d . . .
H33 H 0.4339 0.4688 -0.1893 0.042 Uiso 1 1 calc R . .
C34 C 0.8242(5) 0.32641(9) 0.1038(3) 0.0321(7) Uani 1 1 d . . .
C35 C 0.7314(6) 0.29200(9) 0.1146(4) 0.0344(7) Uani 1 1 d . . .
H35 H 0.5713 0.2881 0.0758 0.041 Uiso 1 1 calc R . .
C36 C 0.8742(6) 0.26381(9) 0.1819(4) 0.0346(7) Uani 1 1 d . . .
H36 H 0.8118 0.2405 0.1898 0.041 Uiso 1 1 calc R . .
C37 C 1.1119(6) 0.26956(9) 0.2388(3) 0.0325(7) Uani 1 1 d . . .
C38 C 1.2002(5) 0.30397(9) 0.2275(3) 0.0332(7) Uani 1 1 d . . .
H38 H 1.3604 0.3080 0.2653 0.040 Uiso 1 1 calc R . .
C39 C 1.0582(5) 0.33214(9) 0.1623(3) 0.0342(7) Uani 1 1 d . . .
H39 H 1.1204 0.3556 0.1572 0.041 Uiso 1 1 calc R . .
C40 C 1.2627(6) 0.24079(10) 0.3083(4) 0.0362(7) Uani 1 1 d . . .
C41 C 1.4010(6) 0.21832(10) 0.3684(4) 0.0377(8) Uani 1 1 d . . .
C42 C 1.5732(5) 0.19169(9) 0.4358(4) 0.0332(7) Uani 1 1 d . . .
C43 C 1.5151(6) 0.15551(9) 0.4528(4) 0.0387(8) Uani 1 1 d . . .
H43 H 1.3597 0.1479 0.4238 0.046 Uiso 1 1 calc R . .
C44 C 1.6895(6) 0.13108(10) 0.5129(4) 0.0424(8) Uani 1 1 d . . .
H44 H 1.6487 0.1065 0.5234 0.051 Uiso 1 1 calc R . .
C45 C 1.9645(6) 0.17455(10) 0.5420(4) 0.0384(8) Uani 1 1 d . . .
H45 H 2.1213 0.1814 0.5738 0.046 Uiso 1 1 calc R . .
C46 C 1.8040(6) 0.20102(9) 0.4829(3) 0.0357(7) Uani 1 1 d . . .
H46 H 1.8504 0.2254 0.4743 0.043 Uiso 1 1 calc R . .
N1 N 0.6137(4) 0.36703(7) 0.4451(3) 0.0325(6) Uani 1 1 d . . .
N2 N 0.5861(4) 0.34752(7) 0.5475(3) 0.0331(6) Uani 1 1 d . . .
N3 N 1.9048(5) 0.14177(8) 1.0690(3) 0.0427(7) Uani 1 1 d . . .
N4 N 0.4928(5) 0.35200(7) -0.0322(3) 0.0342(6) Uani 1 1 d . . .
N5 N 0.6964(5) 0.35780(8) 0.0362(3) 0.0346(6) Uani 1 1 d . . .
N6 N 1.9116(5) 0.13965(8) 0.5571(3) 0.0397(7) Uani 1 1 d . . .
O1 O -0.0489(4) 0.47184(6) 0.1973(2) 0.0345(5) Uani 1 1 d . . .
O2 O 0.1550(4) 0.51229(7) 0.3613(3) 0.0479(6) Uani 1 1 d . . .
O3 O -0.0038(4) 0.47212(6) -0.3194(2) 0.0371(5) Uani 1 1 d . . .
O4 O 0.0895(4) 0.50765(7) -0.1143(2) 0.0384(5) Uani 1 1 d . . .
S1 S -0.34739(15) 0.59516(2) 0.24858(10) 0.0428(2) Uani 1 1 d . . .
S2 S -0.58466(13) 0.56431(2) 0.09344(10) 0.0410(2) Uani 1 1 d . . .
S3 S -0.27216(14) 0.58370(2) -0.19312(9) 0.03813(19) Uani 1 1 d . . .
S4 S -0.48461(14) 0.53939(3) -0.27306(11) 0.0430(2) Uani 1 1 d . . .

loop_
_atom_site_aniso_label
_atom_site_aniso_U_11
_atom_site_aniso_U_22
_atom_site_aniso_U_33
_atom_site_aniso_U_23
_atom_site_aniso_U_13
_atom_site_aniso_U_12
C1 0.0299(15) 0.0251(15) 0.0331(16) -0.0034(12) 0.0080(13) -0.0012(12)
C2 0.0287(15) 0.0286(17) 0.0357(16) -0.0017(13) 0.0066(13) -0.0012(12)
C3 0.0347(17) 0.0279(18) 0.055(2) -0.0023(14) 0.0121(15) 0.0011(13)
C4 0.0312(16) 0.0348(18) 0.0372(17) 0.0018(14) 0.0079(14) -0.0009(13)
C5 0.0330(16) 0.0227(16) 0.0325(16) 0.0000(12) 0.0019(14) 0.0020(12)
C6 0.0369(17) 0.0299(17) 0.0335(17) 0.0025(13) 0.0113(14) -0.0026(13)
C7 0.0323(16) 0.0299(16) 0.0360(17) -0.0009(13) 0.0139(14) -0.0001(13)
C8 0.0310(16) 0.0272(15) 0.0317(16) -0.0032(13) 0.0083(13) 0.0003(12)
C9 0.0391(18) 0.0347(19) 0.0312(17) 0.0021(13) 0.0134(15) 0.0008(14)
C10 0.0340(16) 0.0359(18) 0.0370(18) -0.0006(14) 0.0131(14) 0.0056(14)
C11 0.0303(15) 0.0245(16) 0.0333(17) -0.0035(12) 0.0058(13) -0.0009(12)
C12 0.0339(16) 0.0273(16) 0.0329(16) 0.0003(12) 0.0132(14) -0.0019(12)
C13 0.0328(17) 0.0304(17) 0.0342(17) -0.0015(13) 0.0119(14) 0.0003(13)
C14 0.0303(16) 0.0242(16) 0.0358(17) -0.0040(12) 0.0077(14) -0.0001(12)
C15 0.0378(18) 0.0286(16) 0.0337(16) 0.0016(13) 0.0138(14) -0.0009(13)
C16 0.0320(16) 0.0277(16) 0.0360(17) 0.0009(13) 0.0127(14) -0.0012(13)
C17 0.0364(17) 0.0288(17) 0.0375(18) -0.0006(14) 0.0084(14) 0.0001(14)
C18 0.0376(17) 0.0309(17) 0.0389(17) -0.0061(14) 0.0103(14) -0.0027(15)
C19 0.0350(17) 0.0245(15) 0.0345(17) -0.0018(13) 0.0068(14) -0.0002(13)
C20 0.0429(19) 0.0311(18) 0.0409(19) 0.0012(14) 0.0170(15) -0.0010(14)
C21 0.0405(18) 0.0296(17) 0.053(2) 0.0010(15) 0.0217(16) 0.0045(14)
C22 0.049(2) 0.0349(19) 0.0412(19) 0.0051(15) 0.0143(16) 0.0020(16)
C23 0.0349(17) 0.0326(18) 0.0409(19) -0.0005(14) 0.0131(15) 0.0046(14)
C24 0.0249(14) 0.0287(16) 0.0365(18) -0.0050(13) 0.0090(13) -0.0004(12)
C25 0.0288(15) 0.0341(17) 0.0361(16) -0.0008(14) 0.0092(13) 0.0007(13)
C26 0.0340(16) 0.0290(17) 0.0437(18) -0.0013(13) 0.0148(14) -0.0025(13)
C27 0.0341(17) 0.0354(19) 0.0421(18) -0.0005(14) 0.0048(15) 0.0003(13)
C28 0.0387(18) 0.0267(16) 0.0332(17) -0.0020(13) 0.0103(14) 0.0073(13)
C29 0.0315(16) 0.0332(18) 0.0364(18) -0.0023(13) 0.0081(14) 0.0007(13)
C30 0.0345(17) 0.0313(18) 0.0379(18) -0.0040(14) 0.0118(14) -0.0054(13)
C31 0.0387(17) 0.0285(16) 0.0320(17) 0.0019(13) 0.0144(14) 0.0072(13)
C32 0.0295(16) 0.0346(18) 0.0376(17) -0.0011(14) 0.0114(14) -0.0020(13)
C33 0.0357(17) 0.0268(17) 0.0458(19) 0.0011(14) 0.0157(15) 0.0011(13)
C34 0.0352(17) 0.0318(17) 0.0301(17) -0.0021(13) 0.0111(14) 0.0043(13)
C35 0.0336(17) 0.0352(18) 0.0353(18) -0.0006(14) 0.0116(14) -0.0001(13)
C36 0.0397(18) 0.0289(17) 0.0362(17) -0.0014(13) 0.0130(14) -0.0018(14)
C37 0.0383(17) 0.0319(17) 0.0283(16) -0.0008(12) 0.0113(14) 0.0073(13)
C38 0.0318(17) 0.0351(18) 0.0333(17) -0.0031(13) 0.0105(14) -0.0004(13)
C39 0.0379(18) 0.0278(17) 0.0371(18) -0.0015(13) 0.0115(14) -0.0006(13)
C40 0.0407(18) 0.0330(18) 0.0353(18) -0.0039(14) 0.0118(15) 0.0012(14)
C41 0.0457(19) 0.0307(18) 0.0375(17) 0.0019(14) 0.0134(15) 0.0060(15)
C42 0.0369(18) 0.0280(17) 0.0353(17) 0.0014(13) 0.0117(14) 0.0048(13)
C43 0.0339(17) 0.0303(17) 0.053(2) -0.0003(14) 0.0146(16) 0.0012(13)
C44 0.045(2) 0.0257(17) 0.058(2) 0.0025(16) 0.0168(17) -0.0007(14)
C45 0.0353(17) 0.042(2) 0.0398(19) -0.0052(15) 0.0136(15) -0.0046(14)
C46 0.045(2) 0.0288(17) 0.0358(17) -0.0005(13) 0.0151(15) -0.0025(14)
N1 0.0359(15) 0.0290(14) 0.0334(14) 0.0030(12) 0.0116(12) 0.0028(11)
N2 0.0323(14) 0.0297(15) 0.0367(15) -0.0001(12) 0.0093(12) 0.0013(11)
N3 0.0387(16) 0.0335(16) 0.0543(18) 0.0041(13) 0.0113(14) 0.0083(12)
N4 0.0365(15) 0.0296(15) 0.0369(15) 0.0001(11) 0.0116(13) 0.0012(11)
N5 0.0345(15) 0.0314(15) 0.0377(15) 0.0001(11) 0.0101(13) 0.0019(11)
N6 0.0370(15) 0.0388(18) 0.0432(16) 0.0050(12) 0.0116(13) 0.0051(12)
O1 0.0330(12) 0.0272(12) 0.0374(12) -0.0024(9) 0.0013(9) 0.0051(9)
O2 0.0434(14) 0.0348(14) 0.0520(14) -0.0061(11) -0.0068(12) 0.0050(11)
O3 0.0429(12) 0.0277(12) 0.0363(12) -0.0020(9) 0.0046(10) 0.0072(9)
O4 0.0401(12) 0.0351(13) 0.0373(13) -0.0027(10) 0.0070(10) 0.0050(10)
S1 0.0442(5) 0.0329(4) 0.0547(5) -0.0072(4) 0.0199(4) 0.0049(4)
S2 0.0306(4) 0.0375(5) 0.0540(5) 0.0023(4) 0.0111(4) 0.0055(4)
S3 0.0374(4) 0.0332(4) 0.0475(5) -0.0009(4) 0.0183(4) 0.0012(3)
S4 0.0308(4) 0.0389(5) 0.0625(6) 0.0020(4) 0.0188(4) -0.0024(4)

loop_
_atom_type_symbol
_atom_type_description
_atom_type_scat_dispersion_real
_atom_type_scat_dispersion_imag
_atom_type_scat_source
C C 0.0033 0.0016 'International Tables Vol C Tables 4.2.6.8 and 6.1.1.4'
H H 0.0000 0.0000 'International Tables Vol C Tables 4.2.6.8 and 6.1.1.4'
N N 0.0061 0.0033 'International Tables Vol C Tables 4.2.6.8 and 6.1.1.4'
O O 0.0106 0.0060 'International Tables Vol C Tables 4.2.6.8 and 6.1.1.4'
S S 0.1246 0.1234 'International Tables Vol C Tables 4.2.6.8 and 6.1.1.4'

loop_
_geom_angle_atom_site_label_1
_geom_angle_atom_site_label_2
_geom_angle_atom_site_label_3
_geom_angle
_geom_angle_site_symmetry_1
_geom_angle_site_symmetry_3
_geom_angle_publ_flag
O2 C1 O1 121.6(3) . . ?
O2 C1 C2 127.5(3) . . ?
O1 C1 C2 110.9(2) . . ?
C1 C2 C3 111.0(2) . . ?
C1 C2 C4 110.8(3) . . ?
C3 C2 C4 112.1(3) . . ?
C1 C2 H2 107.6 . . ?
C3 C2 H2 107.6 . . ?
C4 C2 H2 107.6 . . ?
C2 C3 S1 111.0(2) . . ?
C2 C3 H3A 109.4 . . ?
S1 C3 H3A 109.4 . . ?
C2 C3 H3B 109.4 . . ?
S1 C3 H3B 109.4 . . ?
H3A C3 H3B 108.0 . . ?
C2 C4 S2 107.0(2) . . ?
C2 C4 H4A 110.3 . . ?
S2 C4 H4A 110.3 . . ?
C2 C4 H4B 110.3 . . ?
S2 C4 H4B 110.3 . . ?
H4A C4 H4B 108.6 . . ?
C10 C5 C6 121.8(3) . . ?
C10 C5 O1 120.1(3) . . ?
C6 C5 O1 118.1(3) . . ?
C7 C6 C5 119.0(3) . . ?
C7 C6 H6 120.5 . . ?
C5 C6 H6 120.5 . . ?
C6 C7 C8 120.2(3) . . ?
C6 C7 H7 119.9 . . ?
C8 C7 H7 119.9 . . ?
C7 C8 C9 120.2(3) . . ?
C7 C8 N1 115.5(3) . . ?
C9 C8 N1 124.3(3) . . ?
C10 C9 C8 119.6(3) . . ?
C10 C9 H9 120.2 . . ?
C8 C9 H9 120.2 . . ?
C9 C10 C5 119.1(3) . . ?
C9 C10 H10 120.4 . . ?
C5 C10 H10 120.4 . . ?
C16 C11 C12 119.8(3) . . ?
C16 C11 N2 116.0(3) . . ?
C12 C11 N2 124.2(3) . . ?
C13 C12 C11 119.4(3) . . ?
C13 C12 H12 120.3 . . ?
C11 C12 H12 120.3 . . ?
C12 C13 C14 121.2(3) . . ?
C12 C13 H13 119.4 . . ?
C14 C13 H13 119.4 . . ?
C15 C14 C13 118.6(3) . . ?
C15 C14 C17 120.2(3) . . ?
C13 C14 C17 121.2(3) . . ?
C16 C15 C14 120.3(3) . . ?
C16 C15 H15 119.9 . . ?
C14 C15 H15 119.9 . . ?
C11 C16 C15 120.7(3) . . ?
C11 C16 H16 119.7 . . ?
C15 C16 H16 119.7 . . ?
C18 C17 C14 178.4(4) . . ?
C17 C18 C19 179.3(4) . . ?
C20 C19 C23 117.3(3) . . ?
C20 C19 C18 121.9(3) . . ?
C23 C19 C18 120.8(3) . . ?
C19 C20 C21 119.2(3) . . ?
C19 C20 H20 120.4 . . ?
C21 C20 H20 120.4 . . ?
N3 C21 C20 124.1(3) . . ?
N3 C21 H21 118.0 . . ?
C20 C21 H21 118.0 . . ?
N3 C22 C23 124.3(3) . . ?
N3 C22 H22 117.9 . . ?
C23 C22 H22 117.9 . . ?
C22 C23 C19 119.0(3) . . ?
C22 C23 H23 120.5 . . ?
C19 C23 H23 120.5 . . ?
O4 C24 O3 122.3(3) . . ?
O4 C24 C25 128.1(3) . . ?
O3 C24 C25 109.5(3) . . ?
C26 C25 C24 111.8(3) . . ?
C26 C25 C27 108.7(3) . . ?
C24 C25 C27 110.4(3) . . ?
C26 C25 H25 108.6 . . ?
C24 C25 H25 108.6 . . ?
C27 C25 H25 108.6 . . ?
C25 C26 S3 111.2(2) . . ?
C25 C26 H26A 109.4 . . ?
S3 C26 H26A 109.4 . . ?
C25 C26 H26B 109.4 . . ?
S3 C26 H26B 109.4 . . ?
H26A C26 H26B 108.0 . . ?
C25 C27 S4 106.3(2) . . ?
C25 C27 H27A 110.5 . . ?
S4 C27 H27A 110.5 . . ?
C25 C27 H27B 110.5 . . ?
S4 C27 H27B 110.5 . . ?
H27A C27 H27B 108.7 . . ?
C33 C28 C29 121.8(3) . . ?
C33 C28 O3 120.4(3) . . ?
C29 C28 O3 117.6(3) . . ?
C28 C29 C30 118.9(3) . . ?
C28 C29 H29 120.5 . . ?
C30 C29 H29 120.5 . . ?
C31 C30 C29 119.8(3) . . ?
C31 C30 H30 120.1 . . ?
C29 C30 H30 120.1 . . ?
C30 C31 C32 120.5(3) . . ?
C30 C31 N4 115.8(3) . . ?
C32 C31 N4 123.7(3) . . ?
C33 C32 C31 119.6(3) . . ?
C33 C32 H32 120.2 . . ?
C31 C32 H32 120.2 . . ?
C28 C33 C32 119.3(3) . . ?
C28 C33 H33 120.3 . . ?
C32 C33 H33 120.3 . . ?
C39 C34 C35 119.9(3) . . ?
C39 C34 N5 114.6(3) . . ?
C35 C34 N5 125.4(3) . . ?
C36 C35 C34 119.7(3) . . ?
C36 C35 H35 120.1 . . ?
C34 C35 H35 120.1 . . ?
C35 C36 C37 120.2(3) . . ?
C35 C36 H36 119.9 . . ?
C37 C36 H36 119.9 . . ?
C38 C37 C36 119.2(3) . . ?
C38 C37 C40 119.7(3) . . ?
C36 C37 C40 121.1(3) . . ?
C39 C38 C37 120.7(3) . . ?
C39 C38 H38 119.6 . . ?
C37 C38 H38 119.6 . . ?
C38 C39 C34 120.2(3) . . ?
C38 C39 H39 119.9 . . ?
C34 C39 H39 119.9 . . ?
C41 C40 C37 175.6(4) . . ?
C40 C41 C42 177.3(4) . . ?
C46 C42 C43 117.8(3) . . ?
C46 C42 C41 120.9(3) . . ?
C43 C42 C41 121.3(3) . . ?
C44 C43 C42 118.3(3) . . ?
C44 C43 H43 120.8 . . ?
C42 C43 H43 120.8 . . ?
N6 C44 C43 124.4(3) . . ?
N6 C44 H44 117.8 . . ?
C43 C44 H44 117.8 . . ?
N6 C45 C46 123.6(3) . . ?
N6 C45 H45 118.2 . . ?
C46 C45 H45 118.2 . . ?
C45 C46 C42 119.3(3) . . ?
C45 C46 H46 120.4 . . ?
C42 C46 H46 120.4 . . ?
N2 N1 C8 114.7(3) . . ?
N1 N2 C11 114.5(3) . . ?
C21 N3 C22 116.1(3) . . ?
N5 N4 C31 112.5(3) . . ?
N4 N5 C34 115.1(3) . . ?
C45 N6 C44 116.6(3) . . ?
C1 O1 C5 115.1(2) . . ?
C24 O3 C28 117.0(2) . . ?
C3 S1 S2 93.63(11) . . ?
C4 S2 S1 91.31(11) . . ?
C26 S3 S4 96.12(11) . . ?
C27 S4 S3 94.86(12) . . ?

loop_
_geom_bond_atom_site_label_1
_geom_bond_atom_site_label_2
_geom_bond_distance
_geom_bond_site_symmetry_2
_geom_bond_publ_flag
C1 O2 1.192(4) . ?
C1 O1 1.372(4) . ?
C1 C2 1.516(4) . ?
C2 C3 1.532(4) . ?
C2 C4 1.542(4) . ?
C2 H2 1.0000 . ?
C3 S1 1.813(3) . ?
C3 H3A 0.9900 . ?
C3 H3B 0.9900 . ?
C4 S2 1.805(3) . ?
C4 H4A 0.9900 . ?
C4 H4B 0.9900 . ?
C5 C10 1.388(5) . ?
C5 C6 1.388(5) . ?
C5 O1 1.407(4) . ?
C6 C7 1.383(4) . ?
C6 H6 0.9500 . ?
C7 C8 1.386(5) . ?
C7 H7 0.9500 . ?
C8 C9 1.409(5) . ?
C8 N1 1.427(4) . ?
C9 C10 1.381(5) . ?
C9 H9 0.9500 . ?
C10 H10 0.9500 . ?
C11 C16 1.383(5) . ?
C11 C12 1.410(5) . ?
C11 N2 1.428(4) . ?
C12 C13 1.375(5) . ?
C12 H12 0.9500 . ?
C13 C14 1.410(5) . ?
C13 H13 0.9500 . ?
C14 C15 1.398(5) . ?
C14 C17 1.430(5) . ?
C15 C16 1.387(5) . ?
C15 H15 0.9500 . ?
C16 H16 0.9500 . ?
C17 C18 1.201(5) . ?
C18 C19 1.435(5) . ?
C19 C20 1.384(5) . ?
C19 C23 1.406(5) . ?
C20 C21 1.387(5) . ?
C20 H20 0.9500 . ?
C21 N3 1.337(5) . ?
C21 H21 0.9500 . ?
C22 N3 1.344(5) . ?
C22 C23 1.372(5) . ?
C22 H22 0.9500 . ?
C23 H23 0.9500 . ?
C24 O4 1.186(4) . ?
C24 O3 1.391(4) . ?
C24 C25 1.524(5) . ?
C25 C26 1.515(5) . ?
C25 C27 1.552(4) . ?
C25 H25 1.0000 . ?
C26 S3 1.826(3) . ?
C26 H26A 0.9900 . ?
C26 H26B 0.9900 . ?
C27 S4 1.806(4) . ?
C27 H27A 0.9900 . ?
C27 H27B 0.9900 . ?
C28 C33 1.376(4) . ?
C28 C29 1.388(5) . ?
C28 O3 1.407(4) . ?
C29 C30 1.392(5) . ?
C29 H29 0.9500 . ?
C30 C31 1.386(5) . ?
C30 H30 0.9500 . ?
C31 C32 1.400(5) . ?
C31 N4 1.436(4) . ?
C32 C33 1.385(5) . ?
C32 H32 0.9500 . ?
C33 H33 0.9500 . ?
C34 C39 1.390(5) . ?
C34 C35 1.403(5) . ?
C34 N5 1.434(4) . ?
C35 C36 1.383(5) . ?
C35 H35 0.9500 . ?
C36 C37 1.409(5) . ?
C36 H36 0.9500 . ?
C37 C38 1.393(5) . ?
C37 C40 1.430(5) . ?
C38 C39 1.376(5) . ?
C38 H38 0.9500 . ?
C39 H39 0.9500 . ?
C40 C41 1.199(5) . ?
C41 C42 1.442(5) . ?
C42 C46 1.392(5) . ?
C42 C43 1.399(5) . ?
C43 C44 1.382(5) . ?
C43 H43 0.9500 . ?
C44 N6 1.336(4) . ?
C44 H44 0.9500 . ?
C45 N6 1.342(5) . ?
C45 C46 1.378(5) . ?
C45 H45 0.9500 . ?
C46 H46 0.9500 . ?
N1 N2 1.251(4) . ?
N4 N5 1.240(4) . ?
S1 S2 2.0681(12) . ?
S3 S4 2.0824(13) . ?
